data_4306512
loop_
_publ_author_name
'Hong-Ling Gao'
'Bin Zhao'
'Xiao-Qing Zhao'
'You Song'
'Peng Cheng'
'Dai-Zheng Liao'
'Shi-Ping Yan'

_publ_section_title
;
Structures and Magnetic Properties of Ferromagnetic Coupling 2D Ln-M
Heterometallic Coordination Polymers (Ln = Ho, Er; M = Mn, Zn)
;
_journal_name_full 'Inorganic Chemistry'
_journal_page_first 11057
_journal_page_last 11061
_journal_paper_doi 10.1021/ic801332a
_journal_volume 47
_journal_year 2008
_chemical_formula_sum 'C42 H77 Ho2 Mn3 N6 O59.5'
_chemical_formula_weight 2112.78
_chemical_name_systematic
; 
 ? 
;
_space_group_IT_number 148
_symmetry_cell_setting rhombohedral
_symmetry_space_group_name_Hall '-R 3'
_symmetry_space_group_name_H-M 'R -3 :H'
_atom_sites_solution_hydrogens geom
_atom_sites_solution_primary direct
_atom_sites_solution_secondary difmap
_audit_creation_method SHELXL-97
_cell_angle_alpha 90.00
_cell_angle_beta 90.00
_cell_angle_gamma 120.00
_cell_formula_units_Z 3
_cell_length_a 14.419(2)
_cell_length_b 14.419(2)
_cell_length_c 34.057(10)
_cell_measurement_reflns_used 988
_cell_measurement_temperature 293(2)
_cell_measurement_theta_max 26.22
_cell_measurement_theta_min 2.83
_cell_volume 6132(2)
_computing_cell_refinement 'Bruker SMART'
_computing_data_collection 'Bruker SMART'
_computing_data_reduction 'Bruker SAINT'
_computing_molecular_graphics 'Bruker SHELXTL'
_computing_publication_material 'Bruker SHELXTL'
_computing_structure_refinement 'SHELXL-97 (Sheldrick, 1997)'
_computing_structure_solution 'SHELXS-97 (Sheldrick, 1990)'
_diffrn_ambient_temperature 293(2)
_diffrn_measured_fraction_theta_full 0.987
_diffrn_measured_fraction_theta_max 0.979
_diffrn_measurement_device_type 'CCD area detector'
_diffrn_measurement_method 'phi and omega scans'
_diffrn_radiation_monochromator graphite
_diffrn_radiation_source 'fine-focus sealed tube'
_diffrn_radiation_type MoK\a
_diffrn_radiation_wavelength 0.71073
_diffrn_reflns_av_R_equivalents 0.0360
_diffrn_reflns_av_sigmaI/netI 0.0488
_diffrn_reflns_limit_h_max 18
_diffrn_reflns_limit_h_min -4
_diffrn_reflns_limit_k_max 14
_diffrn_reflns_limit_k_min -18
_diffrn_reflns_limit_l_max 31
_diffrn_reflns_limit_l_min -40
_diffrn_reflns_number 6528
_diffrn_reflns_theta_full 25.00
_diffrn_reflns_theta_max 26.43
_diffrn_reflns_theta_min 1.74
_exptl_absorpt_coefficient_mu 2.478
_exptl_absorpt_correction_T_max 1.000000
_exptl_absorpt_correction_T_min 0.715502
_exptl_absorpt_correction_type multi-scan
_exptl_absorpt_process_details SADABS
_exptl_crystal_density_diffrn 1.716
_exptl_crystal_density_meas ?
_exptl_crystal_density_method 'not measured'
_exptl_crystal_F_000 3168
_exptl_crystal_size_max 0.22
_exptl_crystal_size_mid 0.20
_exptl_crystal_size_min 0.18
_refine_diff_density_max 1.276
_refine_diff_density_min -0.514
_refine_diff_density_rms 0.129
_refine_ls_extinction_method none
_refine_ls_goodness_of_fit_ref 1.082
_refine_ls_hydrogen_treatment constr
_refine_ls_matrix_type full
_refine_ls_number_parameters 188
_refine_ls_number_reflns 2750
_refine_ls_number_restraints 36
_refine_ls_restrained_S_all 1.081
_refine_ls_R_factor_all 0.0476
_refine_ls_R_factor_gt 0.0369
_refine_ls_shift/su_max 0.000
_refine_ls_shift/su_mean 0.000
_refine_ls_structure_factor_coef Fsqd
_refine_ls_weighting_details 'calc w=1/[\s^2^(Fo^2^)+(0.0627P)^2^+14.8242P] where P=(Fo^2^+2Fc^2^)/3'
_refine_ls_weighting_scheme calc
_refine_ls_wR_factor_gt 0.1034
_refine_ls_wR_factor_ref 0.1098
_reflns_number_gt 2358
_reflns_number_total 2750
_reflns_threshold_expression >2sigma(I)
_cod_data_source_file ic801332a_si_001_3.cif
_cod_data_source_block Ho-Mn
_cod_depositor_comments
;
The following automatic conversions were performed:
'_symmetry_cell_setting' value 'Rhombohedral' changed to 'rhombohedral'
according to '/home/saulius/struct/CIF-dictionaries/cif_core.dic'
dictionary named 'cif_core.dic' version 2.4.1 from
2010-06-29.

'_exptl_absorpt_correction_type' value 'MULTI-SCAN' changed
to 'multi-scan' according to
'/home/saulius/struct/CIF-dictionaries/cif_core.dic' dictionary named
'cif_core.dic' version 2.4.1 from 2010-06-29.

Automatic conversion script
Id: cif_fix_enum 1527 2010-12-29 10:47:43Z saulius 

The following automatic conversions were performed:

'_exptl_crystal_density_meas' value 'NONE' was changed to '?' - the
value is perceived as not measured.

Automatic conversion script
Id: cif_fix_values 3008 2015-01-20 13:52:24Z robertas 

The following automatic conversions were performed:

'_refine_ls_hydrogen_treatment' value 'constra' was replaced with the
value 'constr' as specified in the replacement file
'src/cod-tools/trunk/data/replacement-values/replacement_values.lst'.

Automatic conversion script
Id: cif_fix_values 5376 2017-05-30 11:51:03Z andrius 
;
_cod_original_sg_symbol_H-M 'R -3'
_cod_database_code 4306512

loop_
_symmetry_equiv_pos_as_xyz
'x, y, z'
'-y, x-y, z'
'-x+y, -x, z'
'x+2/3, y+1/3, z+1/3'
'-y+2/3, x-y+1/3, z+1/3'
'-x+y+2/3, -x+1/3, z+1/3'
'x+1/3, y+2/3, z+2/3'
'-y+1/3, x-y+2/3, z+2/3'
'-x+y+1/3, -x+2/3, z+2/3'
'-x, -y, -z'
'y, -x+y, -z'
'x-y, x, -z'
'-x+2/3, -y+1/3, -z+1/3'
'y+2/3, -x+y+1/3, -z+1/3'
'x-y+2/3, x+1/3, -z+1/3'
'-x+1/3, -y+2/3, -z+2/3'
'y+1/3, -x+y+2/3, -z+2/3'
'x-y+1/3, x+2/3, -z+2/3'

loop_
_atom_site_label
_atom_site_type_symbol
_atom_site_fract_x
_atom_site_fract_y
_atom_site_fract_z
_atom_site_U_iso_or_equiv
_atom_site_adp_type
_atom_site_occupancy
_atom_site_symmetry_multiplicity
_atom_site_calc_flag
_atom_site_refinement_flags
_atom_site_disorder_assembly
_atom_site_disorder_group
Ho1 Ho 0.6667 0.3333 0.114384(11) 0.02246(15) Uani 1 3 d S . .
Mn1 Mn 1.0000 0.5000 0.0000 0.0531(4) Uani 1 2 d S . .
N1 N 0.7481(3) 0.2180(3) 0.11204(11) 0.0240(8) Uani 1 1 d . . .
O1 O 0.8031(3) 0.3803(3) 0.06573(11) 0.0345(8) Uani 1 1 d . . .
O2 O 0.9279(3) 0.3587(3) 0.03560(13) 0.0503(11) Uani 1 1 d . . .
O3 O 0.6013(3) 0.1912(3) 0.16207(10) 0.0304(8) Uani 1 1 d . . .
O4 O 0.5799(4) 0.0359(3) 0.18318(14) 0.0559(12) Uani 1 1 d . . .
O5 O 0.8844(3) 0.0274(3) 0.10479(12) 0.0423(10) Uani 1 1 d . . .
H5 H 0.8651 -0.0149 0.1232 0.063 Uiso 1 1 calc R . .
C1 C 0.8556(4) 0.3335(4) 0.06057(15) 0.0305(11) Uani 1 1 d . . .
C2 C 0.8258(4) 0.2377(4) 0.08626(14) 0.0264(10) Uani 1 1 d . . .
C3 C 0.8720(4) 0.1747(4) 0.08320(15) 0.0302(11) Uani 1 1 d . . .
H3 H 0.9265 0.1913 0.0651 0.036 Uiso 1 1 calc R . .
C4 C 0.8367(4) 0.0864(4) 0.10730(15) 0.0292(11) Uani 1 1 d . . .
C5 C 0.7531(4) 0.0630(4) 0.13378(15) 0.0278(10) Uani 1 1 d . . .
H5A H 0.7259 0.0030 0.1499 0.033 Uiso 1 1 calc R . .
C6 C 0.7128(4) 0.1313(4) 0.13516(15) 0.0256(10) Uani 1 1 d . . .
C7 C 0.6241(4) 0.1167(4) 0.16264(15) 0.0299(11) Uani 1 1 d . . .
O6 O 1.1475(5) 0.4892(5) -0.00184(19) 0.093(2) Uani 1 1 d . . .
O7 O 1.0555(7) 0.5943(5) 0.0538(2) 0.115(3) Uani 1 1 d . . .
O8 O 0.3333 0.6667 0.0364(5) 0.150(6) Uani 1 3 d SU . .
O9 O 0.1842(8) 0.3640(10) 0.0709(4) 0.220(6) Uani 1 1 d U . .
O10 O 0.1036(11) 0.5077(11) 0.1257(4) 0.098(4) Uani 0.50 1 d PU . .
O11 O 0.3333 0.6667 0.1163(7) 0.249(11) Uani 1 3 d SU . .
O12 O 0.104(3) 0.277(2) 0.0094(6) 0.253(16) Uani 0.50 1 d PU . .
O13 O 0.075(3) 0.143(3) 0.0275(6) 0.147(15) Uani 0.25 1 d PU . .

loop_
_atom_site_aniso_label
_atom_site_aniso_U_11
_atom_site_aniso_U_22
_atom_site_aniso_U_33
_atom_site_aniso_U_23
_atom_site_aniso_U_13
_atom_site_aniso_U_12
Ho1 0.02113(15) 0.02113(15) 0.0251(2) 0.000 0.000 0.01056(8)
Mn1 0.0651(9) 0.0484(7) 0.0574(9) 0.0327(7) 0.0376(7) 0.0370(7)
N1 0.0237(18) 0.0201(17) 0.026(2) 0.0045(16) 0.0047(16) 0.0091(15)
O1 0.0360(18) 0.0335(18) 0.040(2) 0.0140(16) 0.0149(16) 0.0220(16)
O2 0.057(2) 0.046(2) 0.060(3) 0.033(2) 0.040(2) 0.035(2)
O3 0.0315(17) 0.0307(17) 0.032(2) 0.0048(15) 0.0113(15) 0.0182(15)
O4 0.060(3) 0.046(2) 0.068(3) 0.033(2) 0.039(2) 0.031(2)
O5 0.055(2) 0.049(2) 0.043(2) 0.0173(19) 0.0141(19) 0.041(2)
C1 0.032(2) 0.029(2) 0.032(3) 0.009(2) 0.007(2) 0.016(2)
C2 0.028(2) 0.026(2) 0.025(3) 0.007(2) 0.007(2) 0.0126(19)
C3 0.030(2) 0.036(3) 0.029(3) 0.009(2) 0.010(2) 0.021(2)
C4 0.036(3) 0.035(3) 0.025(3) 0.004(2) 0.003(2) 0.025(2)
C5 0.030(2) 0.026(2) 0.026(3) 0.008(2) 0.004(2) 0.0133(19)
C6 0.024(2) 0.025(2) 0.026(3) 0.0027(19) 0.0022(19) 0.0114(18)
C7 0.030(2) 0.027(2) 0.029(3) 0.006(2) 0.007(2) 0.012(2)
O6 0.090(4) 0.110(5) 0.113(5) 0.051(4) 0.050(4) 0.074(4)
O7 0.142(6) 0.072(4) 0.097(5) -0.011(4) 0.033(5) 0.029(4)
O8 0.136(8) 0.136(8) 0.176(15) 0.000 0.000 0.068(4)
O9 0.109(7) 0.209(11) 0.353(16) 0.149(11) 0.073(9) 0.087(8)
O10 0.111(10) 0.099(9) 0.105(10) -0.001(8) 0.017(8) 0.068(9)
O11 0.276(18) 0.276(18) 0.20(2) 0.000 0.000 0.138(9)
O12 0.51(4) 0.26(3) 0.141(16) 0.133(17) 0.20(2) 0.31(3)
O13 0.28(4) 0.26(4) 0.022(12) -0.043(18) -0.032(17) 0.23(4)

loop_
_atom_type_symbol
_atom_type_description
_atom_type_scat_dispersion_real
_atom_type_scat_dispersion_imag
_atom_type_scat_source
C C 0.0033 0.0016 'International Tables Vol C Tables 4.2.6.8 and 6.1.1.4'
H H 0.0000 0.0000 'International Tables Vol C Tables 4.2.6.8 and 6.1.1.4'
N N 0.0061 0.0033 'International Tables Vol C Tables 4.2.6.8 and 6.1.1.4'
O O 0.0106 0.0060 'International Tables Vol C Tables 4.2.6.8 and 6.1.1.4'
Mn Mn 0.3368 0.7283 'International Tables Vol C Tables 4.2.6.8 and 6.1.1.4'
Ho Ho -0.2175 4.6783 'International Tables Vol C Tables 4.2.6.8 and 6.1.1.4'

loop_
_geom_angle_atom_site_label_1
_geom_angle_atom_site_label_2
_geom_angle_atom_site_label_3
_geom_angle
_geom_angle_site_symmetry_1
_geom_angle_site_symmetry_3
_geom_angle_publ_flag
O1 Ho1 O1 77.46(14) 3_665 . ?
O1 Ho1 O1 77.46(14) 3_665 2_655 ?
O1 Ho1 O1 77.46(14) . 2_655 ?
O1 Ho1 O3 146.02(12) 3_665 2_655 ?
O1 Ho1 O3 86.94(13) . 2_655 ?
O1 Ho1 O3 128.58(11) 2_655 2_655 ?
O1 Ho1 O3 86.94(13) 3_665 . ?
O1 Ho1 O3 128.58(11) . . ?
O1 Ho1 O3 146.02(12) 2_655 . ?
O3 Ho1 O3 79.47(13) 2_655 . ?
O1 Ho1 O3 128.58(11) 3_665 3_665 ?
O1 Ho1 O3 146.02(12) . 3_665 ?
O1 Ho1 O3 86.94(13) 2_655 3_665 ?
O3 Ho1 O3 79.47(13) 2_655 3_665 ?
O3 Ho1 O3 79.47(13) . 3_665 ?
O1 Ho1 N1 70.55(12) 3_665 . ?
O1 Ho1 N1 64.44(11) . . ?
O1 Ho1 N1 134.23(13) 2_655 . ?
O3 Ho1 N1 75.50(12) 2_655 . ?
O3 Ho1 N1 64.15(11) . . ?
O3 Ho1 N1 138.74(12) 3_665 . ?
O1 Ho1 N1 134.23(13) 3_665 2_655 ?
O1 Ho1 N1 70.55(12) . 2_655 ?
O1 Ho1 N1 64.44(11) 2_655 2_655 ?
O3 Ho1 N1 64.15(11) 2_655 2_655 ?
O3 Ho1 N1 138.74(12) . 2_655 ?
O3 Ho1 N1 75.50(12) 3_665 2_655 ?
N1 Ho1 N1 119.896(11) . 2_655 ?
O1 Ho1 N1 64.44(11) 3_665 3_665 ?
O1 Ho1 N1 134.23(13) . 3_665 ?
O1 Ho1 N1 70.55(12) 2_655 3_665 ?
O3 Ho1 N1 138.74(12) 2_655 3_665 ?
O3 Ho1 N1 75.50(12) . 3_665 ?
O3 Ho1 N1 64.15(11) 3_665 3_665 ?
N1 Ho1 N1 119.896(10) . 3_665 ?
N1 Ho1 N1 119.896(10) 2_655 3_665 ?
O2 Mn1 O2 180.0(2) 10_765 . ?
O2 Mn1 O7 88.3(2) 10_765 10_765 ?
O2 Mn1 O7 91.7(2) . 10_765 ?
O2 Mn1 O7 91.7(2) 10_765 . ?
O2 Mn1 O7 88.3(2) . . ?
O7 Mn1 O7 180.0(2) 10_765 . ?
O2 Mn1 O6 88.58(18) 10_765 10_765 ?
O2 Mn1 O6 91.42(18) . 10_765 ?
O7 Mn1 O6 90.1(3) 10_765 10_765 ?
O7 Mn1 O6 89.9(3) . 10_765 ?
O2 Mn1 O6 91.42(18) 10_765 . ?
O2 Mn1 O6 88.58(18) . . ?
O7 Mn1 O6 89.9(3) 10_765 . ?
O7 Mn1 O6 90.1(3) . . ?
O6 Mn1 O6 180.000(1) 10_765 . ?
C2 N1 C6 118.1(4) . . ?
C2 N1 Ho1 120.5(3) . . ?
C6 N1 Ho1 121.4(3) . . ?
C1 O1 Ho1 125.2(3) . . ?
C1 O2 Mn1 126.8(3) . . ?
C7 O3 Ho1 125.0(3) . . ?
C4 O5 H5 109.5 . . ?
O2 C1 O1 125.4(5) . . ?
O2 C1 C2 118.4(4) . . ?
O1 C1 C2 116.1(4) . . ?
N1 C2 C3 122.8(4) . . ?
N1 C2 C1 113.7(4) . . ?
C3 C2 C1 123.5(4) . . ?
C2 C3 C4 119.2(4) . . ?
C2 C3 H3 120.4 . . ?
C4 C3 H3 120.4 . . ?
O5 C4 C3 118.6(4) . . ?
O5 C4 C5 122.8(4) . . ?
C3 C4 C5 118.6(4) . . ?
C6 C5 C4 118.1(4) . . ?
C6 C5 H5A 121.0 . . ?
C4 C5 H5A 121.0 . . ?
N1 C6 C5 123.2(4) . . ?
N1 C6 C7 113.2(4) . . ?
C5 C6 C7 123.6(4) . . ?
O4 C7 O3 125.4(5) . . ?
O4 C7 C6 119.1(4) . . ?
O3 C7 C6 115.5(4) . . ?

loop_
_geom_bond_atom_site_label_1
_geom_bond_atom_site_label_2
_geom_bond_distance
_geom_bond_site_symmetry_2
_geom_bond_publ_flag
Ho1 O1 2.397(3) 3_665 ?
Ho1 O1 2.397(3) . ?
Ho1 O1 2.397(3) 2_655 ?
Ho1 O3 2.407(3) 2_655 ?
Ho1 O3 2.407(3) . ?
Ho1 O3 2.407(3) 3_665 ?
Ho1 N1 2.471(4) . ?
Ho1 N1 2.471(4) 2_655 ?
Ho1 N1 2.471(4) 3_665 ?
Mn1 O2 2.141(4) 10_765 ?
Mn1 O2 2.141(4) . ?
Mn1 O7 2.181(7) 10_765 ?
Mn1 O7 2.181(7) . ?
Mn1 O6 2.210(5) 10_765 ?
Mn1 O6 2.210(5) . ?
N1 C2 1.337(6) . ?
N1 C6 1.344(6) . ?
O1 C1 1.253(6) . ?
O2 C1 1.250(6) . ?
O3 C7 1.271(6) . ?
O4 C7 1.228(6) . ?
O5 C4 1.337(6) . ?
O5 H5 0.8200 . ?
C1 C2 1.505(6) . ?
C2 C3 1.374(7) . ?
C3 C4 1.381(7) . ?
C3 H3 0.9300 . ?
C4 C5 1.405(7) . ?
C5 C6 1.372(6) . ?
C5 H5A 0.9300 . ?
C6 C7 1.512(7) . ?

loop_
_geom_torsion_atom_site_label_1
_geom_torsion_atom_site_label_2
_geom_torsion_atom_site_label_3
_geom_torsion_atom_site_label_4
_geom_torsion
_geom_torsion_site_symmetry_1
_geom_torsion_site_symmetry_2
_geom_torsion_site_symmetry_3
_geom_torsion_site_symmetry_4
_geom_torsion_publ_flag
O1 Ho1 N1 C2 85.7(4) 3_665 . . . ?
O1 Ho1 N1 C2 0.7(3) . . . . ?
O1 Ho1 N1 C2 37.4(4) 2_655 . . . ?
O3 Ho1 N1 C2 -92.9(4) 2_655 . . . ?
O3 Ho1 N1 C2 -178.1(4) . . . . ?
O3 Ho1 N1 C2 -147.4(3) 3_665 . . . ?
N1 Ho1 N1 C2 -44.8(4) 2_655 . . . ?
N1 Ho1 N1 C2 128.8(3) 3_665 . . . ?
O1 Ho1 N1 C6 -91.2(4) 3_665 . . . ?
O1 Ho1 N1 C6 -176.2(4) . . . . ?
O1 Ho1 N1 C6 -139.5(3) 2_655 . . . ?
O3 Ho1 N1 C6 90.2(4) 2_655 . . . ?
O3 Ho1 N1 C6 5.0(3) . . . . ?
O3 Ho1 N1 C6 35.7(4) 3_665 . . . ?
N1 Ho1 N1 C6 138.3(3) 2_655 . . . ?
N1 Ho1 N1 C6 -48.2(4) 3_665 . . . ?
O1 Ho1 O1 C1 -76.1(5) 3_665 . . . ?
O1 Ho1 O1 C1 -155.8(4) 2_655 . . . ?
O3 Ho1 O1 C1 73.5(4) 2_655 . . . ?
O3 Ho1 O1 C1 -0.4(5) . . . . ?
O3 Ho1 O1 C1 139.5(4) 3_665 . . . ?
N1 Ho1 O1 C1 -1.9(4) . . . . ?
N1 Ho1 O1 C1 137.2(4) 2_655 . . . ?
N1 Ho1 O1 C1 -109.6(4) 3_665 . . . ?
O2 Mn1 O2 C1 133(100) 10_765 . . . ?
O7 Mn1 O2 C1 -118.3(6) 10_765 . . . ?
O7 Mn1 O2 C1 61.7(6) . . . . ?
O6 Mn1 O2 C1 -28.2(5) 10_765 . . . ?
O6 Mn1 O2 C1 151.8(5) . . . . ?
O1 Ho1 O3 C7 61.3(4) 3_665 . . . ?
O1 Ho1 O3 C7 -9.9(4) . . . . ?
O1 Ho1 O3 C7 123.4(4) 2_655 . . . ?
O3 Ho1 O3 C7 -87.4(4) 2_655 . . . ?
O3 Ho1 O3 C7 -168.5(4) 3_665 . . . ?
N1 Ho1 O3 C7 -8.5(4) . . . . ?
N1 Ho1 O3 C7 -115.2(4) 2_655 . . . ?
N1 Ho1 O3 C7 125.7(4) 3_665 . . . ?
Mn1 O2 C1 O1 9.5(9) . . . . ?
Mn1 O2 C1 C2 -172.1(3) . . . . ?
Ho1 O1 C1 O2 -178.9(4) . . . . ?
Ho1 O1 C1 C2 2.6(7) . . . . ?
C6 N1 C2 C3 -1.5(7) . . . . ?
Ho1 N1 C2 C3 -178.5(4) . . . . ?
C6 N1 C2 C1 177.2(4) . . . . ?
Ho1 N1 C2 C1 0.2(5) . . . . ?
O2 C1 C2 N1 179.7(5) . . . . ?
O1 C1 C2 N1 -1.7(7) . . . . ?
O2 C1 C2 C3 -1.5(8) . . . . ?
O1 C1 C2 C3 177.0(5) . . . . ?
N1 C2 C3 C4 0.7(8) . . . . ?
C1 C2 C3 C4 -177.9(5) . . . . ?
C2 C3 C4 O5 -178.2(5) . . . . ?
C2 C3 C4 C5 1.0(8) . . . . ?
O5 C4 C5 C6 177.2(5) . . . . ?
C3 C4 C5 C6 -1.9(7) . . . . ?
C2 N1 C6 C5 0.6(7) . . . . ?
Ho1 N1 C6 C5 177.6(4) . . . . ?
C2 N1 C6 C7 -179.2(4) . . . . ?
Ho1 N1 C6 C7 -2.2(5) . . . . ?
C4 C5 C6 N1 1.1(7) . . . . ?
C4 C5 C6 C7 -179.1(5) . . . . ?
Ho1 O3 C7 O4 -169.1(4) . . . . ?
Ho1 O3 C7 C6 10.5(6) . . . . ?
N1 C6 C7 O4 174.7(5) . . . . ?
C5 C6 C7 O4 -5.1(8) . . . . ?
N1 C6 C7 O3 -4.9(6) . . . . ?
C5 C6 C7 O3 175.3(5) . . . . ?
